data_1552330
loop_
_publ_author_name
'Deng, Jungang'
'Yu, Ping'
'zhang, zhenlei'
'zhang, juzheng'
'Zhewen, Sun'
'Cai, Meiling'
'Yuan, Haoliang'
'Liang, Hong'
'Yang, Feng'

_publ_section_title
;
 Novel Pt(II) complexes with modified aroyl-hydrazone Schiff-base ligands:
 synthesis, cytotoxicity and action mechanism
;
_journal_name_full Metallomics
_journal_paper_doi 10.1039/C9MT00193J
_journal_year 2019
_chemical_formula_moiety 'C16 H15 Br Cl N2 O3 Pt S'
_chemical_formula_sum 'C16 H15 Br Cl N2 O3 Pt S'
_chemical_formula_weight 625.81
_space_group_crystal_system monoclinic
_space_group_IT_number 14
_space_group_name_Hall '-P 2yn'
_space_group_name_H-M_alt 'P 1 21/n 1'
_symmetry_space_group_name_Hall '-P 2yn'
_symmetry_space_group_name_H-M 'P 1 21/n 1'
_atom_sites_solution_hydrogens geom
_atom_sites_solution_primary iterative
_atom_sites_solution_secondary difmap
_audit_creation_date 2018-08-31
_audit_creation_method
;
Olex2 1.2
(compiled 2018.05.29 svn.r3508 for OlexSys, GUI svn.r5506)
;
_audit_update_record
;
2018-10-20 deposited with the CCDC.    2019-09-09 downloaded from the CCDC.
;
_cell_angle_alpha 90.00
_cell_angle_beta 91.032(9)
_cell_angle_gamma 90.00
_cell_formula_units_Z 4
_cell_length_a 5.6653(5)
_cell_length_b 19.550(2)
_cell_length_c 16.9661(17)
_cell_measurement_reflns_used 3465
_cell_measurement_temperature 296.15
_cell_measurement_theta_max 28.2240
_cell_measurement_theta_min 3.7460
_cell_volume 1878.8(3)
_computing_cell_refinement
;
CrysAlisPro, Agilent Technologies,
Version 1.171.37.35 (release 13-08-2014 CrysAlis171 .NET)
(compiled Aug 13 2014,18:06:01)
;
_computing_data_collection
;
CrysAlisPro, Agilent Technologies,
Version 1.171.37.35 (release 13-08-2014 CrysAlis171 .NET)
(compiled Aug 13 2014,18:06:01)
;
_computing_data_reduction
;
CrysAlisPro, Agilent Technologies,
Version 1.171.37.35 (release 13-08-2014 CrysAlis171 .NET)
(compiled Aug 13 2014,18:06:01)
;
_computing_molecular_graphics 'Olex2 (Dolomanov et al., 2009)'
_computing_publication_material 'Olex2 (Dolomanov et al., 2009)'
_computing_structure_refinement 'XL (Sheldrick, 2008)'
_computing_structure_solution 'olex2.solve (Bourhis et al., 2015)'
_diffrn_ambient_temperature 296.15
_diffrn_detector 'CCD plate'
_diffrn_detector_area_resol_mean 15.9784
_diffrn_detector_type Eos
_diffrn_measured_fraction_theta_full 0.998
_diffrn_measured_fraction_theta_max 0.998
_diffrn_measurement_details
;
#__ type_ start__ end____ width___ exp.time_
  1 omega  -87.00    3.00   0.7500    5.0000
omega____ theta____ kappa____ phi______ frames
    -      -18.5513  -57.0000  -90.0000 120

#__ type_ start__ end____ width___ exp.time_
  2 omega  -11.00   88.00   0.7500    5.0000
omega____ theta____ kappa____ phi______ frames
    -       18.8638   77.0000  120.0000 132

#__ type_ start__ end____ width___ exp.time_
  3 omega  -51.00   48.00   0.7500    5.0000
omega____ theta____ kappa____ phi______ frames
    -       18.8638  -77.0000   30.0000 132

#__ type_ start__ end____ width___ exp.time_
  4 omega  -50.00   -8.75   0.7500    5.0000
omega____ theta____ kappa____ phi______ frames
    -       18.8638  -57.0000 -180.0000 55
;
_diffrn_measurement_device 'four-circle diffractometer'
_diffrn_measurement_device_type 'SHFSU01_ALERT_2_A  The absolute value of parameter shift to su ratio > 0.20'
_diffrn_measurement_method '\w scans'
_diffrn_orient_matrix_UB_11 0.0245323000
_diffrn_orient_matrix_UB_12 0.0255798000
_diffrn_orient_matrix_UB_13 0.0287183000
_diffrn_orient_matrix_UB_21 -0.0271147000
_diffrn_orient_matrix_UB_22 0.0257198000
_diffrn_orient_matrix_UB_23 -0.0281893000
_diffrn_orient_matrix_UB_31 -0.1195935000
_diffrn_orient_matrix_UB_32 -0.0005892000
_diffrn_orient_matrix_UB_33 0.0115574000
_diffrn_radiation_monochromator mirror
_diffrn_radiation_probe x-ray
_diffrn_radiation_type MoK\a
_diffrn_radiation_wavelength 0.71073
_diffrn_reflns_av_R_equivalents 0.0842
_diffrn_reflns_av_unetI/netI 0.0846
_diffrn_reflns_limit_h_max 6
_diffrn_reflns_limit_h_min -6
_diffrn_reflns_limit_k_max 23
_diffrn_reflns_limit_k_min -22
_diffrn_reflns_limit_l_max 20
_diffrn_reflns_limit_l_min -20
_diffrn_reflns_number 10280
_diffrn_reflns_theta_full 24.99
_diffrn_reflns_theta_max 24.99
_diffrn_reflns_theta_min 3.35
_diffrn_source 'SuperNova (Mo) X-ray Source'
_exptl_absorpt_coefficient_mu 9.866
_exptl_absorpt_correction_T_max 1.00000
_exptl_absorpt_correction_T_min 0.26195
_exptl_absorpt_correction_type multi-scan
_exptl_absorpt_process_details
;
CrysAlisPro, Agilent Technologies,
Version 1.171.37.35 (release 13-08-2014 CrysAlis171 .NET)
(compiled Aug 13 2014,18:06:01)
Empirical absorption correction using spherical harmonics,
 implemented in SCALE3 ABSPACK scaling algorithm.
;
_exptl_crystal_colour 'metallic yellowish yellow'
_exptl_crystal_colour_lustre metallic
_exptl_crystal_colour_modifier yellowish
_exptl_crystal_colour_primary yellow
_exptl_crystal_density_diffrn 2.212
_exptl_crystal_density_method 'not measured'
_exptl_crystal_description plate
_exptl_crystal_F_000 1180
_exptl_crystal_size_max 0.2
_exptl_crystal_size_mid 0.1
_exptl_crystal_size_min 0.1
_refine_diff_density_max 3.126
_refine_diff_density_min -1.418
_refine_diff_density_rms 0.306
_refine_ls_extinction_method none
_refine_ls_goodness_of_fit_ref 1.034
_refine_ls_hydrogen_treatment mixed
_refine_ls_matrix_type full
_refine_ls_number_parameters 233
_refine_ls_number_reflns 3304
_refine_ls_number_restraints 0
_refine_ls_restrained_S_all 1.034
_refine_ls_R_factor_all 0.0711
_refine_ls_R_factor_gt 0.0537
_refine_ls_shift/su_max 0.006
_refine_ls_shift/su_mean 0.000
_refine_ls_structure_factor_coef Fsqd
_refine_ls_weighting_details 'calc w=1/[\s^2^(Fo^2^)+(0.0636P)^2^+0.0000P] where P=(Fo^2^+2Fc^2^)/3'
_refine_ls_weighting_scheme calc
_refine_ls_wR_factor_gt 0.1231
_refine_ls_wR_factor_ref 0.1355
_reflns_number_gt 2544
_reflns_number_total 3304
_reflns_threshold_expression >2sigma(I)
_cod_data_source_file c9mt00193j2.cif
_cod_data_source_block 20161027_yf_djg_0626_4
_cod_original_cell_volume 1878.9(3)
_cod_database_code 1552330
_reflns_odcompleteness_completeness 99.77
_reflns_odcompleteness_iscentric 1
_reflns_odcompleteness_theta 26.32
_olex2_refinement_description
;
1. Fixed Uiso
 At 1.2 times of:
  All C(H) groups
 At 1.5 times of:
  All C(H,H,H) groups, All O(H) groups
2.a Aromatic/amide H refined with riding coordinates:
 C27(H27), C32(H32), C4AA(H4AA), C1AA(H1AA), C3AA(H3AA), C4(H4), C7(H7)
2.b Idealised Me refined as rotating group:
 C28(H28a,H28b,H28c), C5(H5a,H5b,H5c)
2.c Idealised tetrahedral OH refined as rotating group:
 O2(H2)
;
_olex2_submission_special_instructions 'No special instructions were received'

loop_
_space_group_symop_id
_space_group_symop_operation_xyz
1 'x, y, z'
2 '-x+1/2, y+1/2, -z+1/2'
3 '-x, -y, -z'
4 'x-1/2, -y-1/2, z-1/2'

loop_
_atom_site_label
_atom_site_type_symbol
_atom_site_fract_x
_atom_site_fract_y
_atom_site_fract_z
_atom_site_U_iso_or_equiv
_atom_site_adp_type
_atom_site_occupancy
_atom_site_calc_flag
_atom_site_refinement_flags_posn
Pt1 Pt 0.42644(6) 0.16772(2) 0.17811(2) 0.03118(19) Uani 1 d .
C0AA C 1.107(2) 0.0134(6) 0.2985(7) 0.047(3) Uani 1 d .
S1 S 0.5333(4) 0.26680(13) 0.22899(16) 0.0346(6) Uani 1 d .
Cl0A Cl 0.1154(5) 0.22084(14) 0.11582(16) 0.0471(8) Uani 1 d .
O1 O 0.3312(12) 0.0794(3) 0.1278(4) 0.0352(17) Uani 1 d .
C11 C 0.4863(17) 0.0315(5) 0.1413(5) 0.030(2) Uani 1 d .
N2 N 0.6792(14) 0.1054(4) 0.2203(5) 0.033(2) Uani 1 d .
N1 N 0.6664(14) 0.0393(4) 0.1878(5) 0.032(2) Uani 1 d .
C17 C 1.1608(19) 0.1225(6) 0.3653(7) 0.045(3) Uani 1 d .
O3 O 0.7393(12) 0.2692(4) 0.2811(4) 0.048(2) Uani 1 d .
C28 C 0.585(2) 0.3249(6) 0.1509(7) 0.050(3) Uani 1 d .
H28A H 0.4524 0.3244 0.1148 0.076 Uiso 1 calc GR
H28B H 0.7247 0.3115 0.1237 0.076 Uiso 1 calc GR
H28C H 0.6051 0.3701 0.1719 0.076 Uiso 1 calc GR
O2 O 1.0024(15) -0.0314(4) 0.2487(5) 0.056(2) Uani 1 d .
H2 H 0.9000 -0.0117 0.2225 0.084 Uiso 1 calc GR
C33 C 1.0319(18) 0.0810(6) 0.3107(6) 0.035(2) Uani 1 d .
C27 C 0.363(2) -0.1558(6) 0.0201(6) 0.043(3) Uani 1 d .
H27 H 0.3362 -0.1960 -0.0080 0.052 Uiso 1 calc R
C32 C 0.564(2) -0.1478(5) 0.0637(7) 0.046(3) Uani 1 d .
H32 H 0.6740 -0.1830 0.0664 0.056 Uiso 1 calc R
C3 C 0.4430(17) -0.0349(6) 0.1016(6) 0.034(2) Uani 1 d .
C4AA C 0.6050(19) -0.0872(6) 0.1044(6) 0.041(3) Uani 1 d .
H4AA H 0.7439 -0.0819 0.1338 0.049 Uiso 1 calc R
C1AA C 0.1957(19) -0.1032(6) 0.0178(6) 0.046(3) Uani 1 d .
H1AA H 0.0561 -0.1086 -0.0113 0.055 Uiso 1 calc R
C3AA C 0.238(2) -0.0436(6) 0.0585(7) 0.047(3) Uani 1 d .
H3AA H 0.1263 -0.0087 0.0568 0.057 Uiso 1 calc R
C4 C 1.305(2) -0.0109(5) 0.3389(7) 0.047(3) Uani 1 d .
H4 H 1.3540 -0.0556 0.3304 0.056 Uiso 1 calc R
C7 C 1.431(2) 0.0289(6) 0.3909(7) 0.053(3) Uani 1 d .
H7 H 1.5641 0.0117 0.4169 0.063 Uiso 1 calc R
C5 C 0.299(2) 0.3057(6) 0.2801(7) 0.053(3) Uani 1 d .
H5A H 0.2649 0.2794 0.3263 0.080 Uiso 1 calc GR
H5B H 0.1613 0.3076 0.2464 0.080 Uiso 1 calc GR
H5C H 0.3439 0.3513 0.2953 0.080 Uiso 1 calc GR
C2AA C 0.8368(18) 0.1204(6) 0.2735(6) 0.038(3) Uani 1 d .
C1 C 1.3567(19) 0.0955(7) 0.4043(6) 0.046(3) Uani 1 d .
H2AA H 0.798(17) 0.170(5) 0.300(6) 0.03(3) Uiso 1 d .
Br1 Br 1.5242(2) 0.15356(8) 0.47490(8) 0.0657(4) Uani 1 d .

loop_
_atom_site_aniso_label
_atom_site_aniso_U_11
_atom_site_aniso_U_22
_atom_site_aniso_U_33
_atom_site_aniso_U_23
_atom_site_aniso_U_13
_atom_site_aniso_U_12
Pt1 0.0290(3) 0.0274(3) 0.0368(3) -0.00253(16) -0.00815(18) -0.00003(16)
C0AA 0.046(7) 0.044(7) 0.050(7) 0.008(6) -0.019(5) -0.013(6)
S1 0.0295(14) 0.0292(15) 0.0450(16) -0.0046(12) -0.0051(11) -0.0006(11)
Cl0A 0.0420(16) 0.0420(17) 0.0565(18) -0.0080(13) -0.0205(13) 0.0111(13)
O1 0.037(4) 0.022(4) 0.046(4) -0.003(3) -0.013(3) -0.003(3)
C11 0.038(6) 0.025(5) 0.027(5) 0.001(4) -0.006(4) -0.003(5)
N2 0.029(5) 0.038(5) 0.031(4) 0.002(4) -0.004(4) -0.001(4)
N1 0.038(5) 0.017(4) 0.039(5) -0.004(4) -0.012(4) -0.004(4)
C17 0.035(6) 0.047(7) 0.050(7) -0.003(6) -0.015(5) -0.003(5)
O3 0.039(5) 0.041(5) 0.063(5) -0.017(4) -0.022(4) 0.007(3)
C28 0.048(7) 0.040(7) 0.063(9) 0.007(6) 0.006(6) -0.006(6)
O2 0.062(6) 0.033(5) 0.071(6) -0.005(4) -0.034(4) 0.010(4)
C33 0.036(6) 0.033(6) 0.036(6) 0.002(5) -0.009(4) 0.001(5)
C27 0.062(8) 0.038(7) 0.029(6) -0.003(5) -0.006(5) -0.023(6)
C32 0.056(8) 0.024(6) 0.059(8) 0.001(5) 0.003(6) -0.002(5)
C3 0.032(6) 0.040(7) 0.030(5) 0.004(5) -0.004(4) 0.002(5)
C4AA 0.038(6) 0.046(7) 0.039(6) 0.001(5) -0.011(5) -0.001(5)
C1AA 0.041(7) 0.045(7) 0.050(7) -0.005(6) -0.016(5) -0.002(6)
C3AA 0.049(7) 0.031(7) 0.060(8) -0.009(5) -0.020(6) 0.005(5)
C4 0.064(8) 0.016(6) 0.060(8) 0.001(5) -0.015(6) 0.001(5)
C7 0.040(7) 0.052(8) 0.065(8) 0.009(6) -0.022(6) 0.007(6)
C5 0.041(7) 0.059(8) 0.061(8) -0.017(7) 0.016(6) -0.001(6)
C2AA 0.033(6) 0.033(6) 0.048(7) -0.009(5) -0.007(5) 0.002(5)
C1 0.035(6) 0.062(8) 0.039(6) -0.001(6) -0.013(5) -0.007(6)
Br1 0.0545(9) 0.0783(10) 0.0632(9) -0.0166(7) -0.0274(7) -0.0048(7)

loop_
_atom_type_symbol
_atom_type_description
_atom_type_scat_dispersion_real
_atom_type_scat_dispersion_imag
_atom_type_scat_source
C C 0.0033 0.0016 'International Tables Vol C Tables 4.2.6.8 and 6.1.1.4'
H H 0.0000 0.0000 'International Tables Vol C Tables 4.2.6.8 and 6.1.1.4'
Br Br -0.2901 2.4595 'International Tables Vol C Tables 4.2.6.8 and 6.1.1.4'
Cl Cl 0.1484 0.1585 'International Tables Vol C Tables 4.2.6.8 and 6.1.1.4'
N N 0.0061 0.0033 'International Tables Vol C Tables 4.2.6.8 and 6.1.1.4'
O O 0.0106 0.0060 'International Tables Vol C Tables 4.2.6.8 and 6.1.1.4'
Pt Pt -1.7033 8.3905 'International Tables Vol C Tables 4.2.6.8 and 6.1.1.4'
S S 0.1246 0.1234 'International Tables Vol C Tables 4.2.6.8 and 6.1.1.4'

loop_
_geom_angle_atom_site_label_1
_geom_angle_atom_site_label_2
_geom_angle_atom_site_label_3
_geom_angle
S1 Pt1 Cl0A 89.18(9)
O1 Pt1 S1 177.8(2)
O1 Pt1 Cl0A 89.74(19)
O1 Pt1 N2 79.2(3)
N2 Pt1 S1 101.8(2)
N2 Pt1 Cl0A 168.9(2)
O2 C0AA C33 124.9(9)
O2 C0AA C4 115.6(10)
C4 C0AA C33 119.6(9)
O3 S1 Pt1 118.6(3)
O3 S1 C28 107.1(5)
O3 S1 C5 106.8(5)
C28 S1 Pt1 108.6(4)
C5 S1 Pt1 111.5(4)
C5 S1 C28 103.0(6)
C11 O1 Pt1 111.8(6)
O1 C11 C3 116.4(8)
N1 C11 O1 123.3(9)
N1 C11 C3 120.3(8)
N1 N2 Pt1 112.8(5)
C2AA N2 Pt1 126.4(7)
C2AA N2 N1 120.8(8)
C11 N1 N2 112.5(8)
C1 C17 C33 119.3(11)
C0AA C33 C17 118.6(9)
C0AA C33 C2AA 130.8(9)
C17 C33 C2AA 110.6(10)
C32 C27 C1AA 119.5(10)
C27 C32 C4AA 120.1(11)
C4AA C3 C11 122.1(9)
C3AA C3 C11 118.8(9)
C3AA C3 C4AA 119.0(10)
C3 C4AA C32 120.8(10)
C3AA C1AA C27 119.9(10)
C3 C3AA C1AA 120.7(10)
C7 C4 C0AA 122.1(10)
C4 C7 C1 118.9(10)
N2 C2AA C33 133.0(10)
C17 C1 C7 121.5(10)
C17 C1 Br1 117.5(9)
C7 C1 Br1 121.0(8)

loop_
_geom_bond_atom_site_label_1
_geom_bond_atom_site_label_2
_geom_bond_distance
Pt1 S1 2.201(3)
Pt1 Cl0A 2.288(2)
Pt1 O1 1.996(6)
Pt1 N2 2.003(8)
C0AA O2 1.348(12)
C0AA C33 1.406(16)
C0AA C4 1.388(14)
S1 O3 1.452(7)
S1 C28 1.773(11)
S1 C5 1.770(11)
O1 C11 1.301(11)
C11 N1 1.287(11)
C11 C3 1.482(13)
N2 N1 1.407(11)
N2 C2AA 1.292(12)
C17 C33 1.423(14)
C17 C1 1.387(14)
C33 C2AA 1.479(13)
C27 C32 1.355(15)
C27 C1AA 1.397(16)
C32 C4AA 1.389(14)
C3 C4AA 1.373(14)
C3 C3AA 1.373(13)
C1AA C3AA 1.374(14)
C4 C7 1.367(15)
C7 C1 1.388(16)
C1 Br1 1.893(11)
